data_4113039
loop_
_publ_author_name
'Xiao-Chun Huang'
'Jie-Peng Zhang'
'Xiao-Ming Chen'

_publ_contact_author
;
       Chen, Xiao-Ming
       School of Chemistry and Chemical Engineering
       Sun Yat-Sen University
       Guangzhou, 510275
       P. R. China
;
_publ_contact_author_email cescxm@zsu.edu.cn
_publ_contact_author_fax '86 20 84112245'
_publ_contact_author_phone 86-20-84113986
_publ_section_title
;
 A New Route to Supramolecular Isomers via Molecular Templating: Nanosized
 Molecular Polygons of Copper(I) 2-Methylimidazolates
;
_journal_name_full 'Journal of the American Chemical Society'
_journal_page_first 13218
_journal_page_last 13219
_journal_paper_doi 10.1021/ja045249l
_journal_volume 126
_journal_year 2004
_chemical_formula_sum 'C38 H52 Cu8 N16'
_chemical_formula_weight 1241.28
_chemical_name_systematic
;
  ?
;
_space_group_IT_number 36
_symmetry_cell_setting orthorhombic
_symmetry_space_group_name_Hall 'C 2c -2'
_symmetry_space_group_name_H-M 'C m c 21'
_atom_sites_solution_hydrogens geom
_atom_sites_solution_primary direct
_atom_sites_solution_secondary difmap
_audit_creation_method SHELXL-97
_cell_angle_alpha 90.00
_cell_angle_beta 90.00
_cell_angle_gamma 90.00
_cell_formula_units_Z 4
_cell_length_a 20.8445(13)
_cell_length_b 10.8978(7)
_cell_length_c 20.9081(13)
_cell_measurement_temperature 123(2)
_cell_volume 4749.5(5)
_computing_cell_refinement
;
         'SAINT-PLUS for Windows NT, Ver. 6.0, Bruker AXS Inc., 1997.'
;
_computing_data_collection
;
         'SMART for Windows NT, Bruker AXS Inc., 1998.'
;
_computing_data_reduction
;
          'SAINT-PLUS for Windows NT, Ver. 6.0, Bruker AXS Inc., 1997.'
;
_computing_molecular_graphics
;
      'XP-Interactive Molecular Graphics, Ver. 6.10, Bruker AXS Inc., 2000.'
;
_computing_publication_material 'SHELXTL-Bruker AXS Inc., 1998.'
_computing_structure_refinement 'SHELXL-97 (Sheldrick, 1997)'
_computing_structure_solution 'SHELXS-97 (Sheldrick, 1990)'
_diffrn_ambient_temperature 123(2)
_diffrn_measured_fraction_theta_full 0.955
_diffrn_measured_fraction_theta_max 0.955
_diffrn_measurement_device_type 'Bruker Apex CCD'
_diffrn_measurement_method '\w scan'
_diffrn_radiation_monochromator graphite
_diffrn_radiation_source 'fine-focus sealed tube'
_diffrn_radiation_type MoK\a
_diffrn_radiation_wavelength 0.71073
_diffrn_reflns_av_R_equivalents 0.0209
_diffrn_reflns_av_sigmaI/netI 0.0355
_diffrn_reflns_limit_h_max 26
_diffrn_reflns_limit_h_min -26
_diffrn_reflns_limit_k_max 14
_diffrn_reflns_limit_k_min -12
_diffrn_reflns_limit_l_max 27
_diffrn_reflns_limit_l_min -24
_diffrn_reflns_number 11314
_diffrn_reflns_theta_full 27.97
_diffrn_reflns_theta_max 27.97
_diffrn_reflns_theta_min 1.95
_exptl_absorpt_coefficient_mu 3.556
_exptl_absorpt_correction_T_max 0.6176
_exptl_absorpt_correction_T_min 0.4359
_exptl_absorpt_correction_type SADABS
_exptl_crystal_colour 'pale yellow'
_exptl_crystal_density_diffrn 1.736
_exptl_crystal_description plate
_exptl_crystal_F_000 2496
_exptl_crystal_size_max 0.28
_exptl_crystal_size_mid 0.20
_exptl_crystal_size_min 0.15
_refine_diff_density_max 0.671
_refine_diff_density_min -0.549
_refine_diff_density_rms 0.100
_refine_ls_abs_structure_details 'Flack H D (1983), Acta Cryst. A39, 876-881'
_refine_ls_abs_structure_Flack 0.004(15)
_refine_ls_extinction_method none
_refine_ls_goodness_of_fit_ref 1.085
_refine_ls_hydrogen_treatment mixed
_refine_ls_matrix_type full
_refine_ls_number_parameters 300
_refine_ls_number_reflns 5190
_refine_ls_number_restraints 41
_refine_ls_restrained_S_all 1.083
_refine_ls_R_factor_all 0.0304
_refine_ls_R_factor_gt 0.0285
_refine_ls_shift/su_max 0.001
_refine_ls_shift/su_mean 0.000
_refine_ls_structure_factor_coef Fsqd
_refine_ls_weighting_details 'calc w=1/[\s^2^(Fo^2^)+(0.0474P)^2^+0.0000P] where P=(Fo^2^+2Fc^2^)/3'
_refine_ls_weighting_scheme calc
_refine_ls_wR_factor_gt 0.0797
_refine_ls_wR_factor_ref 0.0805
_reflns_number_gt 4896
_reflns_number_total 5190
_reflns_threshold_expression >2sigma(I)
_cod_data_source_file ja045249lsi20040812_020015_5.cif
_cod_data_source_block compound_[Cu8(mim)8]cyclohexane
_cod_database_code 4113039

loop_
_symmetry_equiv_pos_as_xyz
'x, y, z'
'-x, -y, z+1/2'
'x, -y, z+1/2'
'-x, y, z'
'x+1/2, y+1/2, z'
'-x+1/2, -y+1/2, z+1/2'
'x+1/2, -y+1/2, z+1/2'
'-x+1/2, y+1/2, z'

loop_
_atom_site_label
_atom_site_type_symbol
_atom_site_fract_x
_atom_site_fract_y
_atom_site_fract_z
_atom_site_U_iso_or_equiv
_atom_site_adp_type
_atom_site_occupancy
_atom_site_symmetry_multiplicity
_atom_site_calc_flag
_atom_site_refinement_flags
_atom_site_disorder_assembly
_atom_site_disorder_group
Cu1 Cu 0.13662(2) -0.67403(4) 0.28788(3) 0.02075(11) Uani 1 1 d . . .
Cu2 Cu 0.31573(2) -0.32593(4) 0.38883(3) 0.02066(11) Uani 1 1 d . . .
Cu3 Cu 0.31727(2) 0.06709(4) 0.57218(3) 0.01900(11) Uani 1 1 d . . .
Cu4 Cu 0.13681(2) 0.41107(4) 0.66785(3) 0.02168(11) Uani 1 1 d . . .
N1 N 0.05422(14) -0.7386(3) 0.28139(15) 0.0226(7) Uani 1 1 d . . .
N2 N 0.21469(16) -0.5908(3) 0.29944(15) 0.0207(7) Uani 1 1 d . . .
N3 N 0.28327(15) -0.4549(3) 0.34040(15) 0.0209(7) Uani 1 1 d . . .
N4 N 0.34458(15) -0.2072(3) 0.44554(15) 0.0212(6) Uani 1 1 d . . .
N5 N 0.34580(15) -0.0525(3) 0.51539(16) 0.0207(6) Uani 1 1 d . . .
N6 N 0.28521(15) 0.1949(3) 0.62213(15) 0.0192(6) Uani 1 1 d . . .
N7 N 0.21523(14) 0.3302(2) 0.66006(15) 0.0183(7) Uani 1 1 d . . .
N8 N 0.05415(13) 0.4713(3) 0.66810(16) 0.0206(6) Uani 1 1 d . . .
C1 C 0.0000 -0.6778(5) 0.2957(3) 0.0218(11) Uani 1 2 d S . .
C2 C 0.03304(17) -0.8493(4) 0.25457(19) 0.0245(8) Uani 1 1 d . . .
H2A H 0.0597 -0.9134 0.2391 0.029 Uiso 1 1 calc R . .
C3 C 0.0000 -0.5527(5) 0.3259(3) 0.0254(11) Uani 1 2 d S . .
H3A H -0.0443 -0.5248 0.3317 0.038 Uiso 0.50 1 calc PR . .
H3B H 0.0229 -0.4950 0.2981 0.038 Uiso 0.50 1 calc PR . .
H3C H 0.0214 -0.5567 0.3676 0.038 Uiso 0.50 1 calc PR . .
C4 C 0.22189(16) -0.4847(3) 0.33151(17) 0.0180(8) Uani 1 1 d . . .
C5 C 0.27496(19) -0.6310(3) 0.28765(18) 0.0213(7) Uani 1 1 d . . .
H5A H 0.2858 -0.7043 0.2655 0.026 Uiso 1 1 calc R . .
C6 C 0.31716(18) -0.5502(4) 0.31245(18) 0.0209(8) Uani 1 1 d . . .
H6A H 0.3626 -0.5575 0.3110 0.025 Uiso 1 1 calc R . .
C7 C 0.1662(2) -0.4084(4) 0.3563(2) 0.0271(9) Uani 1 1 d . . .
H7A H 0.1828 -0.3356 0.3783 0.041 Uiso 1 1 calc R . .
H7B H 0.1407 -0.4575 0.3863 0.041 Uiso 1 1 calc R . .
H7C H 0.1391 -0.3829 0.3204 0.041 Uiso 1 1 calc R . .
C8 C 0.30956(15) -0.1282(4) 0.4803(2) 0.0197(6) Uani 1 1 d . . .
C9 C 0.40801(19) -0.1782(4) 0.4590(2) 0.0261(9) Uani 1 1 d . . .
H9A H 0.4447 -0.2169 0.4411 0.031 Uiso 1 1 calc R . .
C10 C 0.40886(19) -0.0853(4) 0.5022(2) 0.0266(9) Uani 1 1 d . . .
H10A H 0.4461 -0.0489 0.5203 0.032 Uiso 1 1 calc R . .
C11 C 0.23744(16) -0.1259(5) 0.4805(2) 0.0267(7) Uani 1 1 d . . .
H11A H 0.2211 -0.1891 0.4515 0.040 Uiso 1 1 calc R . .
H11B H 0.2224 -0.0451 0.4663 0.040 Uiso 1 1 calc R . .
H11C H 0.2217 -0.1418 0.5239 0.040 Uiso 1 1 calc R . .
C12 C 0.22278(17) 0.2250(3) 0.62730(18) 0.0202(8) Uani 1 1 d . . .
C13 C 0.31848(17) 0.2854(3) 0.65389(18) 0.0209(8) Uani 1 1 d . . .
H13A H 0.3638 0.2894 0.6585 0.025 Uiso 1 1 calc R . .
C14 C 0.27586(18) 0.3682(4) 0.67751(18) 0.0204(8) Uani 1 1 d . . .
H14A H 0.2860 0.4394 0.7017 0.024 Uiso 1 1 calc R . .
C15 C 0.16932(19) 0.1533(4) 0.6003(2) 0.0269(9) Uani 1 1 d . . .
H15A H 0.1863 0.0810 0.5782 0.040 Uiso 1 1 calc R . .
H15B H 0.1453 0.2042 0.5700 0.040 Uiso 1 1 calc R . .
H15C H 0.1407 0.1270 0.6349 0.040 Uiso 1 1 calc R . .
C16 C 0.0000 0.4075(5) 0.6814(3) 0.0245(12) Uani 1 2 d S . .
C17 C 0.03281(17) 0.5811(3) 0.64246(19) 0.0239(8) Uani 1 1 d . . .
H17A H 0.0594 0.6458 0.6274 0.029 Uiso 1 1 calc R . .
C18 C 0.0000 0.2824(6) 0.7083(3) 0.0416(15) Uani 1 2 d S . .
H18A H -0.0443 0.2546 0.7143 0.062 Uiso 0.50 1 calc PR . .
H18B H 0.0221 0.2827 0.7497 0.062 Uiso 0.50 1 calc PR . .
H18C H 0.0222 0.2267 0.6790 0.062 Uiso 0.50 1 calc PR . .
C19 C 0.5000 0.504(3) 0.493(2) 0.118(3) Uiso 0.25 2 d SPD . 1
H19A H 0.5000 0.5725 0.5245 0.142 Uiso 0.25 2 calc SPR . 1
H19B H 0.5000 0.5408 0.4497 0.142 Uiso 0.25 2 calc SPR . 1
C22 C 0.5000 0.303(4) 0.4191(18) 0.118(3) Uiso 0.25 2 d SPD . 1
H22A H 0.5000 0.2240 0.3960 0.142 Uiso 0.25 2 calc SPR . 1
H22B H 0.5000 0.3698 0.3868 0.142 Uiso 0.25 2 calc SPR . 1
C21 C 0.56080(12) 0.313(3) 0.4599(18) 0.118(3) Uiso 0.25 1 d PD A 1
H21A H 0.5642 0.2392 0.4875 0.142 Uiso 0.25 1 calc PR A 1
H21B H 0.5988 0.3144 0.4315 0.142 Uiso 0.25 1 calc PR A 1
C20 C 0.56081(12) 0.428(3) 0.5019(17) 0.118(3) Uiso 0.25 1 d PD A 1
H20A H 0.5645 0.4032 0.5473 0.142 Uiso 0.25 1 calc PR A 1
H20B H 0.5987 0.4787 0.4912 0.142 Uiso 0.25 1 calc PR A 1
C25 C 0.56075(12) 0.334(3) 0.4215(16) 0.118(3) Uiso 0.25 1 d PD B 2
H25A H 0.5987 0.2896 0.4378 0.142 Uiso 0.25 1 calc PR B 2
H25B H 0.5644 0.3388 0.3743 0.142 Uiso 0.25 1 calc PR B 2
C24 C 0.56075(12) 0.464(3) 0.4488(15) 0.118(3) Uiso 0.25 1 d PD B 2
H24A H 0.5645 0.5240 0.4133 0.142 Uiso 0.25 1 calc PR B 2
H24B H 0.5986 0.4747 0.4769 0.142 Uiso 0.25 1 calc PR B 2
C26 C 0.5000 0.263(3) 0.439(2) 0.118(3) Uiso 0.25 2 d SPD . 2
H26A H 0.5000 0.2463 0.4855 0.142 Uiso 0.25 2 calc SPR . 2
H26B H 0.5000 0.1834 0.4163 0.142 Uiso 0.25 2 calc SPR . 2
C23 C 0.5000 0.492(4) 0.4872(18) 0.118(3) Uiso 0.25 2 d SPD . 2
H23A H 0.5000 0.4429 0.5268 0.142 Uiso 0.25 2 calc SPR . 2
H23B H 0.5000 0.5802 0.4995 0.142 Uiso 0.25 2 calc SPR . 2
C27 C 0.5000 0.259(4) 0.4520(18) 0.118(3) Uiso 0.25 2 d SPD . 3
H27A H 0.5000 0.1742 0.4354 0.142 Uiso 0.25 2 calc SPR . 3
H27B H 0.5000 0.3157 0.4149 0.142 Uiso 0.25 2 calc SPR . 3
C28 C 0.56081(12) 0.280(3) 0.4913(17) 0.118(3) Uiso 0.25 1 d PD C 3
H28A H 0.5986 0.2757 0.4626 0.142 Uiso 0.25 1 calc PR C 3
H28B H 0.5649 0.2139 0.5234 0.142 Uiso 0.25 1 calc PR C 3
C30 C 0.5000 0.478(3) 0.512(2) 0.118(3) Uiso 0.25 2 d SPD . 3
H30A H 0.5000 0.5533 0.5386 0.142 Uiso 0.25 2 calc SPR . 3
H30B H 0.5000 0.5043 0.4664 0.142 Uiso 0.25 2 calc SPR . 3
C29 C 0.56074(12) 0.404(3) 0.5255(16) 0.118(3) Uiso 0.25 1 d PD C 3
H29A H 0.5987 0.4520 0.5116 0.142 Uiso 0.25 1 calc PR C 3
H29B H 0.5644 0.3904 0.5722 0.142 Uiso 0.25 1 calc PR C 3
C33 C 0.56075(12) 0.310(3) 0.4278(14) 0.118(3) Uiso 0.25 1 d PD D 4
H33A H 0.5642 0.2259 0.4107 0.142 Uiso 0.25 1 calc PR D 4
H33B H 0.5987 0.3570 0.4132 0.142 Uiso 0.25 1 calc PR D 4
C34 C 0.5000 0.371(4) 0.4013(15) 0.118(3) Uiso 0.25 2 d SPD . 4
H34A H 0.5000 0.4589 0.4126 0.142 Uiso 0.25 2 calc SPR . 4
H34B H 0.5000 0.3640 0.3541 0.142 Uiso 0.25 2 calc SPR . 4
C32 C 0.56075(12) 0.305(3) 0.5010(14) 0.118(3) Uiso 0.25 1 d PD D 4
H32A H 0.5988 0.3497 0.5174 0.142 Uiso 0.25 1 calc PR D 4
H32B H 0.5641 0.2188 0.5149 0.142 Uiso 0.25 1 calc PR D 4
C31 C 0.5000 0.362(4) 0.5297(14) 0.118(3) Uiso 0.25 2 d SPD . 4
H31A H 0.5000 0.3496 0.5766 0.142 Uiso 0.25 2 calc SPR . 4
H31B H 0.5000 0.4518 0.5216 0.142 Uiso 0.25 2 calc SPR . 4

loop_
_atom_site_aniso_label
_atom_site_aniso_U_11
_atom_site_aniso_U_22
_atom_site_aniso_U_33
_atom_site_aniso_U_23
_atom_site_aniso_U_13
_atom_site_aniso_U_12
Cu1 0.0202(2) 0.0201(2) 0.0220(2) -0.00068(18) -0.00162(17) -0.00248(17)
Cu2 0.0247(2) 0.0181(2) 0.0192(2) -0.00295(18) -0.00004(19) -0.00357(17)
Cu3 0.0205(2) 0.0179(2) 0.0185(2) -0.00292(17) -0.00073(19) 0.00238(16)
Cu4 0.0172(2) 0.0237(2) 0.0241(2) 0.00164(19) 0.00232(19) 0.00474(17)
N1 0.0229(16) 0.0237(17) 0.0212(16) 0.0009(13) 0.0004(13) 0.0004(12)
N2 0.0270(18) 0.0199(16) 0.0152(16) -0.0003(12) 0.0006(13) -0.0039(12)
N3 0.0267(17) 0.0180(16) 0.0180(16) -0.0010(13) 0.0035(13) -0.0017(13)
N4 0.0228(15) 0.0223(16) 0.0185(15) -0.0051(13) 0.0021(12) -0.0004(13)
N5 0.0197(15) 0.0206(16) 0.0218(16) -0.0016(12) 0.0013(12) -0.0015(12)
N6 0.0192(15) 0.0226(16) 0.0159(15) -0.0016(12) -0.0019(12) 0.0059(13)
N7 0.0165(15) 0.0157(16) 0.0227(17) 0.0015(12) -0.0010(13) 0.0039(10)
N8 0.0150(14) 0.0230(15) 0.0239(15) -0.0005(13) 0.0038(13) 0.0022(11)
C1 0.026(3) 0.021(3) 0.018(3) -0.002(2) 0.000 0.000
C2 0.0225(19) 0.0217(19) 0.029(2) 0.0030(15) 0.0003(15) 0.0025(15)
C3 0.030(3) 0.021(3) 0.025(3) -0.006(2) 0.000 0.000
C4 0.0214(19) 0.0168(19) 0.0158(18) 0.0007(13) -0.0009(14) -0.0017(14)
C5 0.028(2) 0.0177(17) 0.0186(18) 0.0005(15) 0.0005(15) 0.0024(14)
C6 0.0205(19) 0.0231(19) 0.0191(19) 0.0022(15) 0.0017(14) 0.0010(14)
C7 0.030(2) 0.021(2) 0.031(2) -0.0062(16) 0.0064(18) -0.0019(16)
C8 0.0197(15) 0.0221(17) 0.0173(15) 0.0011(12) 0.0029(16) -0.0004(16)
C9 0.022(2) 0.028(2) 0.029(2) -0.0069(16) 0.0033(16) 0.0010(15)
C10 0.023(2) 0.031(2) 0.027(2) -0.0091(16) 0.0022(16) -0.0036(16)
C11 0.0239(19) 0.0291(18) 0.0271(17) -0.0046(14) -0.006(2) -0.002(2)
C12 0.027(2) 0.0180(19) 0.0153(17) 0.0019(14) -0.0030(14) 0.0026(15)
C13 0.0202(18) 0.0208(19) 0.0217(19) 0.0009(15) -0.0019(14) 0.0031(14)
C14 0.0242(19) 0.0197(19) 0.0173(18) 0.0001(15) -0.0001(14) 0.0003(14)
C15 0.021(2) 0.026(2) 0.034(2) -0.0008(18) 0.0002(17) -0.0015(16)
C16 0.021(3) 0.028(3) 0.024(3) 0.000(2) 0.000 0.000
C17 0.0233(19) 0.0181(19) 0.030(2) -0.0081(14) 0.0055(15) -0.0036(14)
C18 0.042(4) 0.036(4) 0.047(4) 0.013(3) 0.000 0.000

loop_
_atom_type_symbol
_atom_type_description
_atom_type_scat_dispersion_real
_atom_type_scat_dispersion_imag
_atom_type_scat_source
C C 0.0033 0.0016 'International Tables Vol C Tables 4.2.6.8 and 6.1.1.4'
H H 0.0000 0.0000 'International Tables Vol C Tables 4.2.6.8 and 6.1.1.4'
N N 0.0061 0.0033 'International Tables Vol C Tables 4.2.6.8 and 6.1.1.4'
Cu Cu 0.3201 1.2651 'International Tables Vol C Tables 4.2.6.8 and 6.1.1.4'

loop_
_geom_angle_atom_site_label_1
_geom_angle_atom_site_label_2
_geom_angle_atom_site_label_3
_geom_angle
_geom_angle_site_symmetry_1
_geom_angle_site_symmetry_3
N1 Cu1 N2 172.45(14) . .
N1 Cu1 Cu2 98.95(10) . 8_545
N2 Cu1 Cu2 83.32(10) . 8_545
N4 Cu2 N3 173.23(14) . .
N4 Cu2 Cu1 87.45(10) . 8
N3 Cu2 Cu1 99.32(10) . 8
N5 Cu3 N6 174.34(14) . .
N5 Cu3 Cu4 85.47(10) . 8_545
N6 Cu3 Cu4 100.16(10) . 8_545
N8 Cu4 N7 171.11(14) . .
N8 Cu4 Cu3 96.06(10) . 8
N7 Cu4 Cu3 85.68(9) . 8
C1 N1 C2 104.4(3) . .
C1 N1 Cu1 125.0(3) . .
C2 N1 Cu1 130.2(2) . .
C4 N2 C5 105.4(3) . .
C4 N2 Cu1 125.2(3) . .
C5 N2 Cu1 128.6(3) . .
C4 N3 C6 104.3(3) . .
C4 N3 Cu2 127.5(3) . .
C6 N3 Cu2 127.6(3) . .
C8 N4 C9 105.2(3) . .
C8 N4 Cu2 128.1(3) . .
C9 N4 Cu2 126.7(3) . .
C8 N5 C10 105.5(3) . .
C8 N5 Cu3 127.0(3) . .
C10 N5 Cu3 127.5(3) . .
C12 N6 C13 105.9(3) . .
C12 N6 Cu3 125.0(3) . .
C13 N6 Cu3 128.7(3) . .
C12 N7 C14 106.4(3) . .
C12 N7 Cu4 123.4(3) . .
C14 N7 Cu4 129.7(3) . .
C16 N8 C17 104.8(3) . .
C16 N8 Cu4 126.6(3) . .
C17 N8 Cu4 127.3(2) . .
N1 C1 N1 114.5(5) 4 .
N1 C1 C3 122.7(2) 4 .
N1 C1 C3 122.7(2) . .
C2 C2 N1 108.35(19) 4 .
N3 C4 N2 112.7(3) . .
N3 C4 C7 123.5(3) . .
N2 C4 C7 123.7(3) . .
C6 C5 N2 108.9(3) . .
C5 C6 N3 108.6(3) . .
N5 C8 N4 112.7(3) . .
N5 C8 C11 123.6(4) . .
N4 C8 C11 123.8(4) . .
C10 C9 N4 108.5(4) . .
C9 C10 N5 108.1(4) . .
N7 C12 N6 111.2(3) . .
N7 C12 C15 124.0(3) . .
N6 C12 C15 124.8(4) . .
C14 C13 N6 108.8(3) . .
C13 C14 N7 107.7(3) . .
N8 C16 N8 112.9(5) . 4
N8 C16 C18 123.6(2) . .
N8 C16 C18 123.6(2) 4 .
C17 C17 N8 108.73(19) 4 .
C20 C19 C20 112.0(5) 4_655 .
C21 C22 C21 111.7(5) . 4_655
C20 C21 C22 112.0(4) . .
C19 C20 C21 112.2(4) . .
C24 C25 C26 112.4(4) . .
C25 C24 C23 112.5(4) . .
C25 C26 C25 111.7(5) . 4_655
C24 C23 C24 111.8(5) 4_655 .
C28 C27 C28 112.1(5) . 4_655
C27 C28 C29 112.5(4) . .
C29 C30 C29 111.7(5) 4_655 .
C28 C29 C30 112.4(4) . .
C32 C33 C34 112.2(5) . .
C33 C34 C33 111.6(7) 4_655 .
C33 C32 C31 112.2(5) . .
C32 C31 C32 111.4(6) 4_655 .

loop_
_geom_bond_atom_site_label_1
_geom_bond_atom_site_label_2
_geom_bond_distance
_geom_bond_site_symmetry_2
Cu1 N1 1.861(3) .
Cu1 N2 1.879(3) .
Cu1 Cu2 2.8604(6) 8_545
Cu2 N4 1.855(3) .
Cu2 N3 1.859(3) .
Cu2 Cu1 2.8604(6) 8
Cu3 N5 1.861(3) .
Cu3 N6 1.865(3) .
Cu3 Cu4 2.7944(7) 8_545
Cu4 N8 1.844(3) .
Cu4 N7 1.864(3) .
Cu4 Cu3 2.7944(7) 8
N1 C1 1.344(4) .
N1 C2 1.402(5) .
N2 C4 1.345(5) .
N2 C5 1.353(5) .
N3 C4 1.333(4) .
N3 C6 1.386(5) .
N4 C8 1.343(5) .
N4 C9 1.389(5) .
N5 C8 1.337(5) .
N5 C10 1.390(5) .
N6 C12 1.346(5) .
N6 C13 1.377(5) .
N7 C12 1.345(5) .
N7 C14 1.379(5) .
N8 C16 1.355(4) .
N8 C17 1.385(5) .
C1 N1 1.344(4) 4
C1 C3 1.502(7) .
C2 C2 1.378(7) 4
C4 C7 1.519(5) .
C5 C6 1.348(5) .
C8 C11 1.504(4) .
C9 C10 1.357(5) .
C12 C15 1.473(6) .
C13 C14 1.359(5) .
C16 N8 1.355(4) 4
C16 C18 1.475(8) .
C17 C17 1.368(7) 4
C19 C20 1.529(4) 4_655
C19 C20 1.529(4) .
C22 C21 1.531(4) .
C22 C21 1.531(4) 4_655
C21 C20 1.531(5) .
C25 C24 1.528(5) .
C25 C26 1.530(4) .
C24 C23 1.529(4) .
C26 C25 1.530(4) 4_655
C23 C24 1.529(4) 4_655
C27 C28 1.528(4) .
C27 C28 1.528(4) 4_655
C28 C29 1.529(5) .
C30 C29 1.530(4) 4_655
C30 C29 1.530(4) .
C33 C32 1.530(5) .
C33 C34 1.531(5) .
C34 C33 1.531(5) 4_655
C32 C31 1.533(5) .
C31 C32 1.533(5) 4_655
